data_2004895
loop_
_publ_author_name
'Leban, I.'
'Segedin, P.'
'Gruber, K.'

_publ_section_title
;
 Bis(benzoato-<i>O</i>,<i>O</i>')bis(nicotinamide-<i>N</i>)copper(II)
;
_journal_issue 5
_journal_name_full 'Acta Crystallographica Section C'
_journal_page_first 1096
_journal_page_last 1098
_journal_paper_doi 10.1107/S0108270195017240
_journal_volume 52
_journal_year 1996
_chemical_formula_iupac '[Cu1 (C7 H5 O2)2 (C6 H6 N2 O)2]'
_chemical_formula_moiety '(C7 H5 O2)2, (C6 H6 N2 O)2, Cu 2+'
_chemical_formula_sum 'C26 H22 Cu N4 O6'
_chemical_formula_weight 550.02
_chemical_name_systematic
;
bis[(benzoato-O,O')bis(nicotinamide-N)]copper(II)
;
_space_group_IT_number 60
_symmetry_cell_setting orthorhombic
_symmetry_space_group_name_Hall '-P 2n 2ab'
_symmetry_space_group_name_H-M 'P b c n'
_audit_creation_method SHELXL
_cell_angle_alpha 90
_cell_angle_beta 90
_cell_angle_gamma 90
_cell_formula_units_Z 4
_cell_length_a 20.054(4)
_cell_length_b 13.005(3)
_cell_length_c 9.611(2)
_cell_measurement_reflns_used 25
_cell_measurement_temperature 293(2)
_cell_measurement_theta_max 11
_cell_measurement_theta_min 9
_cell_volume 2506.6(9)
_computing_cell_refinement 'local program'
_computing_data_collection 'local program (Kratky, 1993)'
_computing_data_reduction 'local program'
_computing_molecular_graphics 'ORTEPII (Johnson, 1971) and PLUTON (Spek, 1991)'
_computing_publication_material
;
SHELXL93. Other programs used: NRCVAX (Gabe, Le Page, Charland, Lee &
White, 1989) and the GX package (Mallinson & Muir, 1985)
;
_computing_structure_refinement 'SHELXL93 (Sheldrick, 1993)'
_computing_structure_solution 'SHELXS86 (Sheldrick, 1990)'
_diffrn_ambient_temperature 293(2)
_diffrn_measurement_device Stoe
_diffrn_measurement_method '\w scans (fixed step of 1.2\%)'
_diffrn_radiation_monochromator graphite
_diffrn_radiation_source 'fine-focus sealed tube'
_diffrn_radiation_type MoK\a
_diffrn_radiation_wavelength 0.71073
_diffrn_reflns_av_sigmaI/netI 0.0579
_diffrn_reflns_limit_h_max 28
_diffrn_reflns_limit_h_min 0
_diffrn_reflns_limit_k_max 0
_diffrn_reflns_limit_k_min -18
_diffrn_reflns_limit_l_max 12
_diffrn_reflns_limit_l_min 0
_diffrn_reflns_number 3412
_diffrn_reflns_theta_max 30.01
_diffrn_reflns_theta_min 2.82
_diffrn_standards_decay_% 2.6
_diffrn_standards_interval_count 400
_diffrn_standards_number 3
_exptl_absorpt_coefficient_mu 0.920
_exptl_absorpt_correction_T_max 0.97
_exptl_absorpt_correction_T_min 0.77
_exptl_absorpt_correction_type 'empirical (XABS2; Parkin, Moezzi & Hope, 1995)'
_exptl_crystal_colour blue
_exptl_crystal_density_diffrn 1.457
_exptl_crystal_density_meas 1.46(2)
_exptl_crystal_density_method 'flotation in chloroform/n-heptane'
_exptl_crystal_description prismatic
_exptl_crystal_F_000 1132
_exptl_crystal_size_max 0.38
_exptl_crystal_size_mid 0.36
_exptl_crystal_size_min 0.32
_refine_diff_density_max 0.363
_refine_diff_density_min -0.487
_refine_ls_extinction_method none
_refine_ls_goodness_of_fit_all 1.074
_refine_ls_goodness_of_fit_obs 1.063
_refine_ls_hydrogen_treatment refU
_refine_ls_matrix_type full
_refine_ls_number_parameters 168
_refine_ls_number_reflns 3387
_refine_ls_number_restraints 0
_refine_ls_restrained_S_all 1.168
_refine_ls_restrained_S_obs 1.063
_refine_ls_R_factor_all 0.1098
_refine_ls_R_factor_obs 0.0531
_refine_ls_shift/esd_max -0.004
_refine_ls_shift/esd_mean 0.001
_refine_ls_structure_factor_coef Fsqd
_refine_ls_weighting_scheme
;
calc w = 1/[\s^2^(F~o~^2^) + (0.0635P)^2^ + 1.4233P]
where P = (F~o~^2^ + 2F~c~^2^)/3
;
_refine_ls_wR_factor_all 0.1785
_refine_ls_wR_factor_obs 0.1224
_reflns_number_observed 1979
_reflns_number_total 3412
_reflns_observed_criterion >2sigma(I)
_cod_data_source_file ka1172.cif
_cod_data_source_block k2
_cod_database_code 2004895
_cod_database_fobs_code 2004895

loop_
_symmetry_equiv_pos_as_xyz
'x, y, z'
'-x+1/2, -y+1/2, z+1/2'
'-x, y, -z+1/2'
'x+1/2, -y+1/2, -z'
'-x, -y, -z'
'x-1/2, y-1/2, -z-1/2'
'x, -y, z-1/2'
'-x-1/2, y-1/2, z'

loop_
_atom_site_aniso_label
_atom_site_aniso_U_11
_atom_site_aniso_U_22
_atom_site_aniso_U_33
_atom_site_aniso_U_12
_atom_site_aniso_U_13
_atom_site_aniso_U_23
Cu 0.0380(3) 0.0385(3) 0.0398(3) 0.000 0.0001(3) 0.000
O11 0.056(2) 0.097(2) 0.066(2) -0.024(2) -0.0091(14) -0.007(2)
O12 0.053(2) 0.085(2) 0.056(2) 0.023(2) 0.0001(13) 0.010(2)
C10 0.040(2) 0.080(3) 0.044(2) 0.003(2) 0.0027(15) -0.001(2)
C11 0.036(2) 0.044(2) 0.048(2) 0.0011(14) -0.0014(14) -0.002(2)
C12 0.055(2) 0.047(2) 0.074(3) -0.001(2) -0.011(2) 0.000(2)
C13 0.059(3) 0.074(3) 0.089(3) -0.013(2) -0.017(2) -0.013(3)
C14 0.051(2) 0.097(4) 0.076(3) 0.010(3) -0.020(2) -0.003(3)
C15 0.080(3) 0.067(3) 0.125(5) 0.017(3) -0.037(3) 0.014(3)
C16 0.069(3) 0.044(3) 0.110(4) 0.001(2) -0.027(3) -0.005(3)
N20 0.0417(14) 0.043(2) 0.0421(15) -0.0053(13) 0.0050(12) 0.0017(12)
C21 0.065(2) 0.040(2) 0.059(2) -0.015(2) 0.004(2) 0.001(2)
C22 0.099(3) 0.058(3) 0.056(2) -0.021(3) 0.016(2) 0.014(2)
C23 0.080(3) 0.070(3) 0.043(2) -0.015(2) 0.016(2) 0.003(2)
C24 0.051(2) 0.054(2) 0.037(2) -0.002(2) 0.0021(14) 0.002(2)
C25 0.044(2) 0.048(2) 0.039(2) -0.001(2) 0.0035(14) 0.0024(15)
C26 0.062(2) 0.064(3) 0.036(2) 0.007(2) 0.005(2) -0.003(2)
O21 0.138(3) 0.078(2) 0.0377(13) 0.015(2) 0.007(2) -0.006(2)
N21 0.083(2) 0.056(2) 0.042(2) 0.011(2) 0.006(2) -0.007(2)

loop_
_atom_site_label
_atom_site_occupancy
_atom_site_fract_x
_atom_site_fract_y
_atom_site_fract_z
_atom_site_U_iso_or_equiv
_atom_site_thermal_displace_type
_atom_site_calc_flag
_atom_site_refinement_flags
_atom_site_type_symbol
Cu 1 .5 .80079(4) .25 .0388(2) Uani d S Cu
O11 1 .42140(14) .8987(3) .1664(3) .0729(9) Uani d . O
O12 1 .40862(14) .7324(3) .1611(3) .0645(8) Uani d . O
C10 1 .3887(2) .8213(4) .1292(4) .0547(10) Uani d . C
C11 1 .3269(2) .8335(3) .0447(3) .0429(8) Uani d . C
C12 1 .2902(2) .7496(3) .0034(5) .0586(10) Uani d . C
H1 1 .3029(2) .6841(3) .0317(5) .070 Uiso calc R H
C13 1 .2344(2) .7615(4) -.0799(5) .0739(13) Uani d . C
H2 1 .2097(2) .7042(4) -0.1064(5) .089 Uiso calc R H
C14 1 .2159(2) .8561(4) -0.1227(5) .0750(14) Uani d . C
H3 1 .1787(2) .8635(4) -0.1796(5) .090 Uiso calc R H
C15 1 .2509(2) .9404(4) -.0837(6) .091(2) Uani d . C
H4 1 .2377(2) 1.0054(4) -0.1133(6) .109 Uiso calc R H
C16 1 .3068(2) .9290(3) .0013(6) .0742(13) Uani d . C
H5 1 .3307(2) .9868(3) .0288(6) .089 Uiso calc R H
N20 1 .54077(14) .7827(2) .0608(3) .0423(7) Uani d . N
C21 1 .5557(2) .8621(3) -.0227(4) .0547(10) Uani d . C
H6 1 .5496(2) .9287(3) .0102(4) .066 Uiso calc R H
C22 1 .5797(2) .8481(4) -0.1548(4) .0710(13) Uani d . C
H7 1 .5900(2) .9045(4) -0.2103(4) .085 Uiso calc R H
C23 1 .5885(2) .7500(4) -0.2045(4) .0645(12) Uani d . C
H8 1 .6038(2) .7395(4) -0.2947(4) .077 Uiso calc R H
C24 1 .5743(2) .6670(3) -0.1195(3) .0470(8) Uani d . C
C25 1 .5503(2) .6873(3) .0126(3) .0438(8) Uani d . C
H9 1 .5403(2) .6322(3) .0704(3) .053 Uiso calc R H
C26 1 .5832(2) .5605(3) -0.1758(4) .0540(10) Uani d . C
O21 1 .5864(2) .5467(3) -0.3012(3) .0848(11) Uani d . O
N21 1 .5867(2) .4840(3) -.0862(3) .0602(9) Uani d . N
H10 1 .5915(2) .4219(3) -0.1155(3) .072 Uiso calc R H
H11 1 .5843(2) .4961(3) .0016(3) .072 Uiso calc R H

loop_
_atom_type_symbol
_atom_type_description
_atom_type_scat_dispersion_real
_atom_type_scat_dispersion_imag
_atom_type_scat_source
C C 0.0033 0.0016 'International Tables Vol C Tables 4.2.6.8 and 6.1.1.4'
H H 0.0000 0.0000 'International Tables Vol C Tables 4.2.6.8 and 6.1.1.4'
N N 0.0061 0.0033 'International Tables Vol C Tables 4.2.6.8 and 6.1.1.4'
O O 0.0106 0.0060 'International Tables Vol C Tables 4.2.6.8 and 6.1.1.4'
Cu Cu 0.3201 1.2651 'International Tables Vol C Tables 4.2.6.8 and 6.1.1.4'

loop_
_geom_angle_atom_site_label_1
_geom_angle_atom_site_label_2
_geom_angle_atom_site_label_3
_geom_angle_site_symmetry_1
_geom_angle_site_symmetry_3
_geom_angle
_geom_angle_publ_flag
N20 Cu N20 3_655 . 166.5(2) yes
N20 Cu O11 3_655 3_655 91.66(12) ?
N20 Cu O11 . 3_655 96.20(11) yes
N20 Cu O11 3_655 . 96.20(11) ?
N20 Cu O11 . . 91.66(12) yes
O11 Cu O11 3_655 . 108.5(2) yes
N20 Cu O12 3_655 3_655 86.58(11) ?
N20 Cu O12 . 3_655 88.01(11) ?
O11 Cu O12 3_655 3_655 59.50(12) ?
O11 Cu O12 . 3_655 167.89(12) yes
N20 Cu O12 3_655 . 88.01(11) yes
N20 Cu O12 . . 86.58(11) yes
O11 Cu O12 3_655 . 167.89(11) yes
O11 Cu O12 . . 59.50(12) yes
O12 Cu O12 3_655 . 132.5(2) yes
O11 C10 O12 . . 120.0(4) yes
O11 C10 C11 . . 120.4(4) yes
O12 C10 C11 . . 119.6(4) yes
C16 C11 C12 . . 118.2(4) yes
C16 C11 C10 . . 120.5(4) yes
C12 C11 C10 . . 121.2(4) yes
C11 C12 C13 . . 120.8(4) yes
C14 C13 C12 . . 120.1(4) yes
C13 C14 C15 . . 120.7(4) yes
C14 C15 C16 . . 119.5(4) yes
C11 C16 C15 . . 120.8(4) yes
C25 N20 C21 . . 118.3(3) yes
N20 C21 C22 . . 122.0(4) yes
C21 C22 C23 . . 119.4(4) yes
C22 C23 C24 . . 119.5(4) yes
C25 C24 C23 . . 117.7(4) yes
C25 C24 C26 . . 123.3(3) yes
C23 C24 C26 . . 118.9(3) yes
N20 C25 C24 . . 123.0(3) yes
O21 C26 N21 . . 122.2(4) yes
O21 C26 C24 . . 119.9(4) yes
N21 C26 C24 . . 117.9(3) yes

loop_
_geom_bond_atom_site_label_1
_geom_bond_atom_site_label_2
_geom_bond_site_symmetry_2
_geom_bond_distance
_geom_bond_publ_flag
Cu N20 3_655 2.007(3) yes
Cu N20 . 2.007(3) yes
Cu O11 3_655 2.180(3) yes
Cu O11 . 2.180(3) yes
Cu O12 3_655 2.209(3) yes
Cu O12 . 2.209(3) yes
O11 C10 . 1.253(5) yes
O12 C10 . 1.262(5) yes
C10 C11 . 1.489(5) yes
C11 C16 . 1.371(5) yes
C11 C12 . 1.376(5) yes
C12 C13 . 1.384(6) yes
C13 C14 . 1.350(7) yes
C14 C15 . 1.355(6) yes
C15 C16 . 1.395(6) yes
N20 C25 . 1.337(4) yes
N20 C21 . 1.342(4) yes
C21 C22 . 1.370(5) yes
C22 C23 . 1.373(6) yes
C23 C24 . 1.383(5) yes
C24 C25 . 1.383(5) yes
C24 C26 . 1.499(5) yes
C26 O21 . 1.219(4) yes
C26 N21 . 1.318(5) yes
